data_9007485
loop_
_publ_author_name
'Smith, D. K.'
'Newkirk, H. W.'

_publ_section_title
;
 The crystal structure of baddeleyite (monoclinic ZrO2)
 and its relation to the polymorphism of ZrO2
;
_journal_name_full 'Acta Crystallographica'
_journal_page_first 983
_journal_page_last 991
_journal_paper_doi 10.1107/S0365110X65002402
_journal_volume 18
_journal_year 1965
_chemical_formula_sum 'O2 Zr'
_chemical_name_mineral Baddeleyite
_space_group_IT_number 14
_symmetry_space_group_name_Hall '-P 2ybc'
_symmetry_space_group_name_H-M 'P 1 21/c 1'
_cell_angle_alpha 90
_cell_angle_beta 99.23
_cell_angle_gamma 90
_cell_length_a 5.145
_cell_length_b 5.2075
_cell_length_c 5.3107
_cell_formula_units_Z 4
_cell_volume 140.445
_database_code_amcsd 0009296
_exptl_crystal_density_diffrn 5.828
_cod_original_formula_sum 'Zr O2'
_cod_database_code 9007485

loop_
_space_group_symop_operation_xyz
x,y,z
x,1/2-y,1/2+z
-x,1/2+y,1/2-z
-x,-y,-z

loop_
_atom_site_aniso_label
_atom_site_aniso_U_11
_atom_site_aniso_U_22
_atom_site_aniso_U_33
_atom_site_aniso_U_12
_atom_site_aniso_U_13
_atom_site_aniso_U_23
Zr 0.00379 -0.00110 0.00181 -0.00040 0.00216 0.00041
O1 0.01280 0.00330 0.00529 0.00375 -0.00256 -0.00622
O2 0.01333 0.00343 0.00237 0.00174 0.00270 0.00097

loop_
_atom_site_label
_atom_site_fract_x
_atom_site_fract_y
_atom_site_fract_z
_atom_site_U_iso_or_equiv
Zr 0.27580 0.04110 0.20820 0.00384
O1 0.07030 0.33590 0.34060 0.00401
O2 0.44230 0.75490 0.47890 0.00290

loop_
_cod_related_entry_id
_cod_related_entry_database
_cod_related_entry_code
1 ChemSpider 4955305
2 AMCSD 0009296
